data_7030786
loop_
_publ_author_name
'Levason, William'
'Light, Mark E.'
'Reid, Gillian'
'Zhang, Wenjian'

_publ_section_title
;
 Soft diphosphine and diarsine complexes of niobium(v) and tantalum(v)
 fluorides: synthesis, properties, structures and comparisons with the
 corresponding chlorides.
;
_journal_issue 25
_journal_name_full 'Dalton transactions (Cambridge, England : 2003)'
_journal_page_first 9557
_journal_page_last 9566
_journal_paper_doi 10.1039/c4dt01029a
_journal_volume 43
_journal_year 2014
_chemical_formula_moiety 'C20 H32 As4 Cl4 Nb, C2 H5 Cl5 Nb O'
_chemical_formula_sum 'C22 H37 As4 Cl9 Nb2 O'
_chemical_formula_weight 1122.06
_chemical_name_systematic
;
 ?
;
_space_group_crystal_system triclinic
_space_group_IT_number 2
_space_group_name_Hall '-P 1'
_space_group_name_H-M_alt 'P -1'
_symmetry_space_group_name_Hall '-P 1'
_symmetry_space_group_name_H-M 'P -1'
_atom_sites_solution_hydrogens geom
_audit_creation_method SHELXL-2013
_cell_angle_alpha 108.806(2)
_cell_angle_beta 108.034(2)
_cell_angle_gamma 102.051(2)
_cell_formula_units_Z 2
_cell_length_a 12.144(2)
_cell_length_b 12.638(3)
_cell_length_c 14.139(3)
_cell_measurement_reflns_used 4757
_cell_measurement_temperature 100(2)
_cell_measurement_theta_max 31.6
_cell_measurement_theta_min 1.7
_cell_volume 1834.9(7)
_computing_cell_refinement 'CrystalClear-SM Expert 2.0 r7 (Rigaku, 2011)'
_computing_data_collection 'CrystalClear-SM Expert 2.0 r7 (Rigaku, 2011)'
_computing_data_reduction 'CrystalClear-SM Expert 2.0 r7 (Rigaku, 2011)'
_computing_publication_material 'WINGX (Farrugia, 2013)'
_computing_structure_refinement 'SHELXL-2013 (Sheldrick, 2013)'
_computing_structure_solution 'SHELXS-2013 (Sheldrick, 2013)'
_diffrn_ambient_temperature 100(2)
_diffrn_detector 'CCD plate'
_diffrn_detector_area_resol_mean 28.5714
_diffrn_detector_type 'Rigaku HG Saturn724+ (2x2 bin mode)'
_diffrn_measured_fraction_theta_full 0.994
_diffrn_measured_fraction_theta_max 0.993
_diffrn_measurement_device 'four-circle \k diffractometer'
_diffrn_measurement_device_type 'Rigaku AFC12 (Right)'
_diffrn_measurement_method 'profile data from \w-scans'
_diffrn_measurement_specimen_support 'MiTeGen MicroMesh'
_diffrn_radiation_collimation 'Confocal mirrors, VHF Varimax '
_diffrn_radiation_type MoK\a
_diffrn_radiation_wavelength 0.71073
_diffrn_reflns_av_R_equivalents 0.0424
_diffrn_reflns_av_unetI/netI 0.0539
_diffrn_reflns_Laue_measured_fraction_full 0.994
_diffrn_reflns_Laue_measured_fraction_max 0.993
_diffrn_reflns_limit_h_max 10
_diffrn_reflns_limit_h_min -14
_diffrn_reflns_limit_k_max 15
_diffrn_reflns_limit_k_min -15
_diffrn_reflns_limit_l_max 17
_diffrn_reflns_limit_l_min -17
_diffrn_reflns_number 15852
_diffrn_reflns_point_group_measured_fraction_full 0.994
_diffrn_reflns_point_group_measured_fraction_max 0.993
_diffrn_reflns_theta_full 25.242
_diffrn_reflns_theta_max 26.000
_diffrn_reflns_theta_min 2.619
_diffrn_source 'Rotating Anode'
_diffrn_source_current 55.0
_diffrn_source_power 2.475
_diffrn_source_voltage 45.0
_exptl_absorpt_coefficient_mu 4.878
_exptl_absorpt_correction_T_max 1.000
_exptl_absorpt_correction_T_min 0.832
_exptl_absorpt_correction_type multi-scan
_exptl_absorpt_process_details
;
Jacobson, R. (1998). REQAB. Private communication to the 
Rigaku Corporation, Tokyo, Japan.
;
_exptl_crystal_colour orange
_exptl_crystal_density_diffrn 2.031
_exptl_crystal_description block
_exptl_crystal_F_000 1088
_exptl_crystal_size_max 0.100
_exptl_crystal_size_mid 0.100
_exptl_crystal_size_min 0.070
_refine_diff_density_max 0.843
_refine_diff_density_min -0.772
_refine_diff_density_rms 0.130
_refine_ls_extinction_method none
_refine_ls_goodness_of_fit_ref 0.958
_refine_ls_hydrogen_treatment constr
_refine_ls_matrix_type full
_refine_ls_number_parameters 352
_refine_ls_number_reflns 7172
_refine_ls_number_restraints 0
_refine_ls_restrained_S_all 0.958
_refine_ls_R_factor_all 0.0458
_refine_ls_R_factor_gt 0.0331
_refine_ls_shift/su_max 0.001
_refine_ls_shift/su_mean 0.000
_refine_ls_structure_factor_coef Fsqd
_refine_ls_weighting_details 'w=1/[\s^2^(Fo^2^)+(0.0383P)^2^] where P=(Fo^2^+2Fc^2^)/3'
_refine_ls_weighting_scheme calc
_refine_ls_wR_factor_gt 0.0747
_refine_ls_wR_factor_ref 0.0795
_reflns_Friedel_coverage 0.000
_reflns_number_gt 5780
_reflns_number_total 7172
_reflns_threshold_expression 'I > 2\s(I)'
_cod_data_source_file c4dt01029a2.cif
_cod_data_source_block 2011kwl0108
_cod_depositor_comments 'Adding full bibliography for 7030785--7030792.cif.'
_cod_original_cell_volume 1834.9(6)
_cod_database_code 7030786
_shelx_space_group_comment
;
The symmetry employed for this shelxl refinement is uniquely defined
by the following loop, which should always be used as a source of
symmetry information in preference to the above space-group names.
They are only intended as comments.
;
_shelx_estimated_absorpt_t_min 0.641
_shelx_estimated_absorpt_t_max 0.726
_shelxl_version_number 2013-3

loop_
_space_group_symop_operation_xyz
'x, y, z'
'-x, -y, -z'

loop_
_atom_site_label
_atom_site_type_symbol
_atom_site_fract_x
_atom_site_fract_y
_atom_site_fract_z
_atom_site_U_iso_or_equiv
_atom_site_adp_type
_atom_site_occupancy
_atom_site_site_symmetry_order
_atom_site_calc_flag
_atom_site_refinement_flags_posn
_atom_site_refinement_flags_adp
Nb1 Nb 0.25282(4) 0.38707(3) 0.14615(3) 0.01553(9) Uani 1 1 d . .
As1 As 0.48781(4) 0.39371(4) 0.24397(4) 0.01661(10) Uani 1 1 d . .
As2 As 0.40843(4) 0.59517(4) 0.17052(4) 0.02008(11) Uani 1 1 d . .
As3 As 0.05621(4) 0.33992(4) 0.20219(4) 0.01751(10) Uani 1 1 d . .
As4 As 0.05760(4) 0.21529(4) -0.03751(4) 0.01866(11) Uani 1 1 d . .
Cl1 Cl 0.31675(10) 0.32597(9) -0.00441(9) 0.0226(2) Uani 1 1 d . .
Cl2 Cl 0.31428(10) 0.51760(9) 0.33597(8) 0.0200(2) Uani 1 1 d . .
Cl3 Cl 0.13250(10) 0.49686(9) 0.07612(9) 0.0226(2) Uani 1 1 d . .
Cl4 Cl 0.24784(10) 0.20703(8) 0.17654(9) 0.0201(2) Uani 1 1 d . .
C1 C 0.5288(4) 0.2625(3) 0.1646(4) 0.0201(9) Uani 1 1 d . .
H1A H 0.5971 0.2523 0.2157 0.030 Uiso 1 1 calc R U
H1B H 0.5533 0.2794 0.1096 0.030 Uiso 1 1 calc R U
H1C H 0.4567 0.1894 0.1282 0.030 Uiso 1 1 calc R U
C2 C 0.5336(4) 0.3981(4) 0.3885(4) 0.0251(10) Uani 1 1 d . .
H2A H 0.5508 0.4787 0.4411 0.038 Uiso 1 1 calc R U
H2B H 0.6075 0.3760 0.4078 0.038 Uiso 1 1 calc R U
H2C H 0.4659 0.3419 0.3902 0.038 Uiso 1 1 calc R U
C3 C 0.6158(4) 0.5339(4) 0.2706(4) 0.0205(10) Uani 1 1 d . .
C4 C 0.7399(4) 0.5512(4) 0.3252(4) 0.0248(10) Uani 1 1 d . .
H4 H 0.7626 0.4921 0.3463 0.030 Uiso 1 1 calc R U
C5 C 0.8297(4) 0.6548(4) 0.3485(4) 0.0274(11) Uani 1 1 d . .
H5 H 0.9142 0.6676 0.3867 0.033 Uiso 1 1 calc R U
C6 C 0.7960(5) 0.7397(4) 0.3159(4) 0.0272(11) Uani 1 1 d . .
H6 H 0.8581 0.8109 0.3326 0.033 Uiso 1 1 calc R U
C7 C 0.6737(4) 0.7229(4) 0.2596(4) 0.0231(10) Uani 1 1 d . .
H7 H 0.6519 0.7804 0.2352 0.028 Uiso 1 1 calc R U
C8 C 0.5819(4) 0.6192(4) 0.2388(4) 0.0217(10) Uani 1 1 d . .
C9 C 0.3897(5) 0.6168(4) 0.0370(4) 0.0319(12) Uani 1 1 d . .
H9A H 0.4078 0.5542 -0.0114 0.048 Uiso 1 1 calc R U
H9B H 0.4469 0.6948 0.0552 0.048 Uiso 1 1 calc R U
H9C H 0.3049 0.6123 0.0000 0.048 Uiso 1 1 calc R U
C10 C 0.3925(5) 0.7396(4) 0.2580(4) 0.0318(12) Uani 1 1 d . .
H10A H 0.4583 0.8086 0.2697 0.048 Uiso 1 1 calc R U
H10B H 0.3988 0.7395 0.3287 0.048 Uiso 1 1 calc R U
H10C H 0.3122 0.7439 0.2198 0.048 Uiso 1 1 calc R U
C11 C 0.0780(5) 0.0636(4) -0.0990(4) 0.0273(11) Uani 1 1 d . .
H11A H 0.0006 0.0070 -0.1602 0.041 Uiso 1 1 calc R U
H11B H 0.1000 0.0332 -0.0427 0.041 Uiso 1 1 calc R U
H11C H 0.1436 0.0739 -0.1252 0.041 Uiso 1 1 calc R U
C12 C 0.0097(4) 0.2559(4) -0.1610(4) 0.0267(10) Uani 1 1 d . .
H12A H -0.0338 0.3127 -0.1485 0.040 Uiso 1 1 calc R U
H12B H -0.0447 0.1838 -0.2274 0.040 Uiso 1 1 calc R U
H12C H 0.0834 0.2918 -0.1700 0.040 Uiso 1 1 calc R U
C13 C -0.0964(4) 0.1717(4) -0.0203(4) 0.0202(9) Uani 1 1 d . .
C14 C -0.2064(4) 0.0939(4) -0.1100(4) 0.0253(10) Uani 1 1 d . .
H14 H -0.2074 0.0618 -0.1811 0.030 Uiso 1 1 calc R U
C15 C -0.3133(4) 0.0640(4) -0.0944(4) 0.0259(10) Uani 1 1 d . .
H15 H -0.3887 0.0129 -0.1553 0.031 Uiso 1 1 calc R U
C16 C -0.3112(4) 0.1083(4) 0.0096(4) 0.0265(10) Uani 1 1 d . .
H16 H -0.3845 0.0851 0.0202 0.032 Uiso 1 1 calc R U
C17 C -0.2026(4) 0.1865(4) 0.0985(4) 0.0245(10) Uani 1 1 d . .
H17 H -0.2018 0.2171 0.1696 0.029 Uiso 1 1 calc R U
C18 C -0.0947(4) 0.2202(3) 0.0835(4) 0.0202(9) Uani 1 1 d . .
C19 C -0.0016(5) 0.4701(4) 0.2516(4) 0.0314(12) Uani 1 1 d . .
H19A H -0.0682 0.4445 0.2733 0.047 Uiso 1 1 calc R U
H19B H -0.0325 0.4945 0.1922 0.047 Uiso 1 1 calc R U
H19C H 0.0665 0.5375 0.3144 0.047 Uiso 1 1 calc R U
C20 C 0.0824(4) 0.2888(4) 0.3197(4) 0.0263(10) Uani 1 1 d . .
H20A H 0.0071 0.2731 0.3327 0.039 Uiso 1 1 calc R U
H20B H 0.1503 0.3514 0.3863 0.039 Uiso 1 1 calc R U
H20C H 0.1029 0.2160 0.2996 0.039 Uiso 1 1 calc R U
Nb2 Nb 0.25813(4) -0.09883(3) 0.59928(3) 0.01887(10) Uani 1 1 d . .
Cl5 Cl 0.19361(11) -0.28671(9) 0.61354(10) 0.0251(2) Uani 1 1 d . .
Cl6 Cl 0.34432(11) 0.01085(10) 0.79261(9) 0.0272(3) Uani 1 1 d . .
Cl7 Cl 0.45391(11) -0.12262(10) 0.62152(10) 0.0293(3) Uani 1 1 d . .
Cl8 Cl 0.17674(13) -0.22113(10) 0.40906(10) 0.0352(3) Uani 1 1 d . .
Cl9 Cl 0.06918(11) -0.07577(10) 0.59363(10) 0.0296(3) Uani 1 1 d . .
O1 O 0.3045(3) 0.0235(3) 0.5620(2) 0.0253(7) Uani 1 1 d . .
C21 C 0.3391(5) 0.0575(5) 0.4843(4) 0.0345(12) Uani 1 1 d . .
H21A H 0.3221 -0.0152 0.4200 0.041 Uiso 1 1 calc R U
H21B H 0.4288 0.1019 0.5183 0.041 Uiso 1 1 calc R U
C22 C 0.2735(7) 0.1307(7) 0.4481(6) 0.063(2) Uani 1 1 d . .
H22A H 0.3002 0.2082 0.5093 0.095 Uiso 1 1 calc R U
H22B H 0.1847 0.0912 0.4223 0.095 Uiso 1 1 calc R U
H22C H 0.2915 0.1420 0.3884 0.095 Uiso 1 1 calc R U

loop_
_atom_site_aniso_label
_atom_site_aniso_U_11
_atom_site_aniso_U_22
_atom_site_aniso_U_33
_atom_site_aniso_U_23
_atom_site_aniso_U_13
_atom_site_aniso_U_12
Nb1 0.0151(2) 0.01488(17) 0.0176(2) 0.00797(15) 0.00692(16) 0.00457(15)
As1 0.0159(2) 0.0156(2) 0.0200(2) 0.00873(18) 0.00795(19) 0.00538(18)
As2 0.0203(3) 0.0174(2) 0.0258(3) 0.01281(19) 0.0097(2) 0.00615(19)
As3 0.0160(2) 0.0160(2) 0.0200(2) 0.00678(18) 0.00833(19) 0.00424(18)
As4 0.0184(2) 0.0184(2) 0.0180(2) 0.00683(18) 0.00720(19) 0.00549(18)
Cl1 0.0215(6) 0.0274(5) 0.0212(5) 0.0111(4) 0.0108(5) 0.0081(5)
Cl2 0.0190(6) 0.0189(5) 0.0193(5) 0.0062(4) 0.0068(4) 0.0054(4)
Cl3 0.0201(6) 0.0221(5) 0.0273(6) 0.0133(5) 0.0078(5) 0.0089(4)
Cl4 0.0220(6) 0.0166(4) 0.0245(6) 0.0114(4) 0.0099(5) 0.0070(4)
C1 0.021(2) 0.018(2) 0.026(2) 0.0103(18) 0.013(2) 0.0087(18)
C2 0.024(3) 0.029(2) 0.025(3) 0.013(2) 0.010(2) 0.013(2)
C3 0.018(2) 0.0157(19) 0.025(2) 0.0046(18) 0.012(2) 0.0011(18)
C4 0.020(2) 0.021(2) 0.031(3) 0.007(2) 0.012(2) 0.0076(19)
C5 0.014(2) 0.025(2) 0.030(3) 0.001(2) 0.007(2) -0.0001(19)
C6 0.028(3) 0.018(2) 0.030(3) 0.005(2) 0.016(2) 0.000(2)
C7 0.028(3) 0.0157(19) 0.024(2) 0.0078(18) 0.012(2) 0.0033(19)
C8 0.028(3) 0.019(2) 0.022(2) 0.0088(18) 0.015(2) 0.0076(19)
C9 0.031(3) 0.037(3) 0.038(3) 0.027(2) 0.017(2) 0.009(2)
C10 0.028(3) 0.015(2) 0.052(3) 0.012(2) 0.020(3) 0.007(2)
C11 0.028(3) 0.015(2) 0.030(3) 0.0003(19) 0.011(2) 0.007(2)
C12 0.028(3) 0.032(2) 0.022(2) 0.014(2) 0.009(2) 0.012(2)
C13 0.021(2) 0.0171(19) 0.024(2) 0.0095(18) 0.009(2) 0.0058(18)
C14 0.025(3) 0.022(2) 0.025(2) 0.0077(19) 0.008(2) 0.007(2)
C15 0.020(2) 0.020(2) 0.029(3) 0.009(2) 0.002(2) 0.0038(19)
C16 0.018(2) 0.024(2) 0.040(3) 0.016(2) 0.011(2) 0.008(2)
C17 0.026(3) 0.022(2) 0.029(3) 0.010(2) 0.016(2) 0.009(2)
C18 0.022(2) 0.0150(19) 0.027(2) 0.0113(18) 0.012(2) 0.0065(18)
C19 0.026(3) 0.020(2) 0.050(3) 0.009(2) 0.021(2) 0.010(2)
C20 0.023(3) 0.036(3) 0.021(2) 0.015(2) 0.010(2) 0.006(2)
Nb2 0.0184(2) 0.01702(18) 0.0210(2) 0.00959(16) 0.00779(17) 0.00324(16)
Cl5 0.0254(6) 0.0211(5) 0.0367(7) 0.0181(5) 0.0160(5) 0.0079(5)
Cl6 0.0314(7) 0.0253(5) 0.0217(6) 0.0090(5) 0.0097(5) 0.0063(5)
Cl7 0.0221(6) 0.0329(6) 0.0387(7) 0.0176(5) 0.0168(5) 0.0094(5)
Cl8 0.0466(8) 0.0255(6) 0.0224(6) 0.0070(5) 0.0076(6) 0.0058(6)
Cl9 0.0208(6) 0.0276(5) 0.0456(7) 0.0207(5) 0.0135(6) 0.0094(5)
O1 0.0263(19) 0.0244(15) 0.0264(17) 0.0137(14) 0.0121(15) 0.0039(14)
C21 0.033(3) 0.040(3) 0.043(3) 0.028(3) 0.023(3) 0.009(2)
C22 0.086(5) 0.098(5) 0.076(5) 0.070(4) 0.060(4) 0.069(5)

loop_
_atom_type_symbol
_atom_type_description
_atom_type_scat_dispersion_real
_atom_type_scat_dispersion_imag
_atom_type_scat_source
C C 0.0033 0.0016 'International Tables Vol C Tables 4.2.6.8 and 6.1.1.4'
H H 0.0000 0.0000 'International Tables Vol C Tables 4.2.6.8 and 6.1.1.4'
O O 0.0106 0.0060 'International Tables Vol C Tables 4.2.6.8 and 6.1.1.4'
Cl Cl 0.1484 0.1585 'International Tables Vol C Tables 4.2.6.8 and 6.1.1.4'
As As 0.0499 2.0058 'International Tables Vol C Tables 4.2.6.8 and 6.1.1.4'
Nb Nb -2.0727 0.6215 'International Tables Vol C Tables 4.2.6.8 and 6.1.1.4'

loop_
_geom_angle_atom_site_label_1
_geom_angle_atom_site_label_2
_geom_angle_atom_site_label_3
_geom_angle
Cl2 Nb1 Cl3 93.94(4)
Cl2 Nb1 Cl1 146.16(4)
Cl3 Nb1 Cl1 95.61(4)
Cl2 Nb1 Cl4 95.62(4)
Cl3 Nb1 Cl4 146.16(4)
Cl1 Nb1 Cl4 94.27(4)
Cl2 Nb1 As1 77.02(3)
Cl3 Nb1 As1 143.47(3)
Cl1 Nb1 As1 76.05(3)
Cl4 Nb1 As1 70.37(3)
Cl2 Nb1 As4 143.62(3)
Cl3 Nb1 As4 75.91(3)
Cl1 Nb1 As4 70.20(3)
Cl4 Nb1 As4 77.22(3)
As1 Nb1 As4 130.60(2)
Cl2 Nb1 As2 76.93(3)
Cl3 Nb1 As2 70.51(3)
Cl1 Nb1 As2 75.87(3)
Cl4 Nb1 As2 143.33(3)
As1 Nb1 As2 72.970(19)
As4 Nb1 As2 128.84(2)
Cl2 Nb1 As3 70.99(3)
Cl3 Nb1 As3 77.27(3)
Cl1 Nb1 As3 142.83(3)
Cl4 Nb1 As3 75.37(3)
As1 Nb1 As3 129.81(2)
As4 Nb1 As3 72.70(2)
As2 Nb1 As3 132.20(2)
C2 As1 C1 104.49(19)
C2 As1 C3 101.02(19)
C1 As1 C3 104.04(18)
C2 As1 Nb1 115.42(14)
C1 As1 Nb1 115.28(14)
C3 As1 Nb1 114.86(14)
C10 As2 C8 103.7(2)
C10 As2 C9 101.0(2)
C8 As2 C9 104.2(2)
C10 As2 Nb1 115.57(14)
C8 As2 Nb1 114.37(12)
C9 As2 Nb1 116.15(15)
C20 As3 C19 101.9(2)
C20 As3 C18 105.00(18)
C19 As3 C18 100.9(2)
C20 As3 Nb1 115.59(14)
C19 As3 Nb1 116.67(14)
C18 As3 Nb1 114.81(13)
C12 As4 C11 102.8(2)
C12 As4 C13 102.4(2)
C11 As4 C13 103.24(19)
C12 As4 Nb1 115.19(14)
C11 As4 Nb1 116.27(15)
C13 As4 Nb1 115.10(13)
C8 C3 C4 120.5(4)
C8 C3 As1 118.9(3)
C4 C3 As1 120.6(3)
C5 C4 C3 119.7(4)
C4 C5 C6 119.8(4)
C7 C6 C5 121.2(4)
C6 C7 C8 119.0(4)
C3 C8 C7 119.7(4)
C3 C8 As2 118.9(3)
C7 C8 As2 121.4(3)
C18 C13 C14 120.5(4)
C18 C13 As4 118.3(3)
C14 C13 As4 121.1(3)
C15 C14 C13 119.5(4)
C14 C15 C16 120.2(4)
C15 C16 C17 120.4(4)
C16 C17 C18 120.0(4)
C13 C18 C17 119.3(4)
C13 C18 As3 118.8(3)
C17 C18 As3 121.8(3)
O1 Nb2 Cl9 94.85(11)
O1 Nb2 Cl8 85.28(10)
Cl9 Nb2 Cl8 93.80(5)
O1 Nb2 Cl6 98.48(10)
Cl9 Nb2 Cl6 88.66(5)
Cl8 Nb2 Cl6 175.33(4)
O1 Nb2 Cl7 88.68(11)
Cl9 Nb2 Cl7 174.61(5)
Cl8 Nb2 Cl7 90.55(5)
Cl6 Nb2 Cl7 86.79(4)
O1 Nb2 Cl5 168.59(10)
Cl9 Nb2 Cl5 89.56(4)
Cl8 Nb2 Cl5 83.94(4)
Cl6 Nb2 Cl5 92.12(4)
Cl7 Nb2 Cl5 87.72(4)
C21 O1 Nb2 145.6(3)
O1 C21 C22 112.7(4)

loop_
_geom_bond_atom_site_label_1
_geom_bond_atom_site_label_2
_geom_bond_distance
Nb1 Cl2 2.4232(11)
Nb1 Cl3 2.4242(12)
Nb1 Cl1 2.4382(12)
Nb1 Cl4 2.4402(11)
Nb1 As1 2.7286(8)
Nb1 As4 2.7352(7)
Nb1 As2 2.7466(7)
Nb1 As3 2.7505(7)
As1 C2 1.923(4)
As1 C1 1.936(4)
As1 C3 1.938(4)
As2 C10 1.934(4)
As2 C8 1.936(5)
As2 C9 1.945(5)
As3 C20 1.931(4)
As3 C19 1.933(4)
As3 C18 1.940(4)
As4 C12 1.931(4)
As4 C11 1.936(4)
As4 C13 1.949(4)
C3 C8 1.384(6)
C3 C4 1.396(6)
C4 C5 1.385(6)
C5 C6 1.384(7)
C6 C7 1.383(7)
C7 C8 1.409(6)
C13 C18 1.387(6)
C13 C14 1.399(6)
C14 C15 1.380(7)
C15 C16 1.385(7)
C16 C17 1.387(6)
C17 C18 1.393(6)
Nb2 O1 1.824(3)
Nb2 Cl9 2.3533(13)
Nb2 Cl8 2.3738(13)
Nb2 Cl6 2.3808(12)
Nb2 Cl7 2.3956(13)
Nb2 Cl5 2.4334(11)
O1 C21 1.444(5)
C21 C22 1.454(7)
